data_7205348
loop_
_publ_author_name
'Bia\/lo\'nska, Agata'
'Ciunik, Zbigniew'

_publ_section_title
;
 When a host becomes a guest---competition between decreasing
 hydrophobic spaces and supramolecular synthon propagation
;
_journal_issue 3
_journal_name_full CrystEngComm
_journal_page_first 967
_journal_paper_doi 10.1039/c0ce00388c
_journal_volume 13
_journal_year 2011
_chemical_absolute_configuration rm
_chemical_formula_moiety
;
C23 H27 N2 O4, C11 H10 N3 O6, 2(C H4 O), 0.73(H2 O)
;
_chemical_formula_sum 'C36 H46.45 N5 O12.73'
_chemical_formula_weight 752.87
_chemical_name_common
;brucinium N-(4-nitrobenzoyl)-D-asparaginate methanol
disolvate 0.73-hydrate
;
_chemical_name_systematic
;
brucinium N-(4-nitrobenzoyl)-D-asparaginate methanol disolvate 0.73-hydrate
;
_space_group_IT_number 19
_symmetry_cell_setting orthorhombic
_symmetry_space_group_name_Hall 'P 2ac 2ab'
_symmetry_space_group_name_H-M 'P 21 21 21'
_atom_sites_solution_hydrogens geom
_atom_sites_solution_primary direct
_atom_sites_solution_secondary difmap
_audit_creation_method SHELXL-97
_cell_angle_alpha 90.00
_cell_angle_beta 90.00
_cell_angle_gamma 90.00
_cell_formula_units_Z 4
_cell_length_a 7.979(2)
_cell_length_b 19.404(3)
_cell_length_c 22.853(4)
_cell_measurement_reflns_used 18256
_cell_measurement_temperature 100(2)
_cell_measurement_theta_max 28.50
_cell_measurement_theta_min 3.11
_cell_volume 3538.2(12)
_computing_cell_refinement
;
CrysAlis RED, Oxford Diffraction Ltd.,
Version 1.171.31.8 (release 12-01-2007 CrysAlis171 .NET)
(compiled Jan 12 2007,17:49:11)
;
_computing_data_collection
;
CrysAlis CCD, Oxford Diffraction Ltd.,
Version 1.171.31.8 (release 12-01-2007 CrysAlis171 .NET)
(compiled Jan 12 2007,17:49:11)
;
_computing_data_reduction
;
CrysAlis RED, Oxford Diffraction Ltd.,
Version 1.171.31.8 (release 12-01-2007 CrysAlis171 .NET)
(compiled Jan 12 2007,17:49:11)
;
_computing_structure_refinement
;
SHELXL-97 (Sheldrick, G. M. (2008). <i>Acta Cryst.</i> <b>A64</b>, 112-122.)
;
_computing_structure_solution
;
SHELXS-97 (Sheldrick, G. M. (2008). <i>Acta Cryst.</i> <b>A64</b>, 112-122.)
;
_diffrn_ambient_temperature 100(2)
_diffrn_measured_fraction_theta_full 0.995
_diffrn_measured_fraction_theta_max 0.995
_diffrn_measurement_device_type 'Kuma KM4CCD'
_diffrn_measurement_method '\w scan'
_diffrn_radiation_monochromator graphite
_diffrn_radiation_source 'fine-focus sealed tube'
_diffrn_radiation_type MoK\a
_diffrn_radiation_wavelength 0.71073
_diffrn_reflns_av_R_equivalents 0.0444
_diffrn_reflns_av_sigmaI/netI 0.0464
_diffrn_reflns_limit_h_max 10
_diffrn_reflns_limit_h_min -6
_diffrn_reflns_limit_k_max 25
_diffrn_reflns_limit_k_min -25
_diffrn_reflns_limit_l_max 29
_diffrn_reflns_limit_l_min -29
_diffrn_reflns_number 23757
_diffrn_reflns_theta_full 27.50
_diffrn_reflns_theta_max 27.50
_diffrn_reflns_theta_min 3.11
_diffrn_standards_number 0
_exptl_absorpt_coefficient_mu 0.108
_exptl_absorpt_correction_type none
_exptl_crystal_colour yellow
_exptl_crystal_density_diffrn 1.413
_exptl_crystal_density_method 'not measured'
_exptl_crystal_description plate
_exptl_crystal_F_000 1597
_exptl_crystal_size_max 0.30
_exptl_crystal_size_mid 0.30
_exptl_crystal_size_min 0.20
_refine_diff_density_max 0.208
_refine_diff_density_min -0.168
_refine_diff_density_rms 0.042
_refine_ls_abs_structure_details 'from known structure (Toda et al., 1985)'
_refine_ls_extinction_method none
_refine_ls_goodness_of_fit_ref 1.078
_refine_ls_hydrogen_treatment mixed
_refine_ls_matrix_type full
_refine_ls_number_parameters 520
_refine_ls_number_reflns 4548
_refine_ls_number_restraints 12
_refine_ls_restrained_S_all 1.077
_refine_ls_R_factor_all 0.0655
_refine_ls_R_factor_gt 0.0462
_refine_ls_shift/su_max 0.000
_refine_ls_shift/su_mean 0.000
_refine_ls_structure_factor_coef Fsqd
_refine_ls_weighting_details 'calc w=1/[\s^2^(Fo^2^)+(0.0519P)^2^+0.0000P] where P=(Fo^2^+2Fc^2^)/3'
_refine_ls_weighting_scheme calc
_refine_ls_wR_factor_gt 0.0921
_refine_ls_wR_factor_ref 0.0970
_reflns_number_gt 3682
_reflns_number_total 4548
_reflns_threshold_expression >2sigma(I)
_cod_data_source_file C0CE00388C.TXT
_cod_data_source_block 1a
_cod_database_code 7205348

loop_
_symmetry_equiv_pos_as_xyz
'x, y, z'
'-x+1/2, -y, z+1/2'
'-x, y+1/2, -z+1/2'
'x+1/2, -y+1/2, -z'

loop_
_atom_site_label
_atom_site_type_symbol
_atom_site_fract_x
_atom_site_fract_y
_atom_site_fract_z
_atom_site_U_iso_or_equiv
_atom_site_adp_type
_atom_site_occupancy
_atom_site_symmetry_multiplicity
_atom_site_calc_flag
_atom_site_refinement_flags
_atom_site_disorder_assembly
_atom_site_disorder_group
O1 O 0.3061(3) 0.10396(10) 0.42750(8) 0.0266(5) Uani 1 1 d . . .
O2 O 0.3291(3) 0.55286(10) 0.45792(8) 0.0251(5) Uani 1 1 d . . .
O3 O 0.2794(3) 0.56063(10) 0.34672(8) 0.0266(5) Uani 1 1 d . . .
O4 O 0.3024(3) 0.30910(10) 0.53637(9) 0.0301(5) Uani 1 1 d . . .
N1 N 0.3579(3) 0.29830(11) 0.43904(10) 0.0201(5) Uani 1 1 d . . .
N2 N 0.2967(3) 0.23424(11) 0.24455(10) 0.0227(5) Uani 1 1 d . . .
H24 H 0.2919 0.2521 0.2068 0.027 Uiso 1 1 calc R . .
C1 C 0.3442(3) 0.42715(14) 0.45645(12) 0.0210(6) Uani 1 1 d . . .
H1 H 0.3609 0.4240 0.4975 0.025 Uiso 1 1 calc R . .
C2 C 0.3250(4) 0.49059(14) 0.42902(12) 0.0220(6) Uani 1 1 d . . .
C3 C 0.2986(4) 0.49526(14) 0.36860(12) 0.0211(6) Uani 1 1 d . . .
C4 C 0.2942(4) 0.43580(14) 0.33450(12) 0.0213(6) Uani 1 1 d . . .
H4 H 0.2772 0.4386 0.2934 0.026 Uiso 1 1 calc R . .
C5 C 0.3152(4) 0.37226(14) 0.36159(12) 0.0207(6) Uani 1 1 d . . .
C6 C 0.3380(3) 0.36869(14) 0.42176(12) 0.0210(6) Uani 1 1 d . . .
C7 C 0.3350(4) 0.30238(13) 0.33334(11) 0.0189(6) Uani 1 1 d . . .
C8 C 0.3327(4) 0.25283(13) 0.38705(11) 0.0194(6) Uani 1 1 d . . .
H8 H 0.4280 0.2195 0.3840 0.023 Uiso 1 1 calc R . .
C9 C 0.3204(4) 0.27244(14) 0.49289(13) 0.0246(7) Uani 1 1 d . . .
C10 C 0.3104(4) 0.19451(14) 0.49560(12) 0.0268(7) Uani 1 1 d . . .
H10A H 0.2617 0.1812 0.5338 0.032 Uiso 1 1 calc R . .
H10B H 0.4258 0.1758 0.4941 0.032 Uiso 1 1 calc R . .
C11 C 0.2063(4) 0.16032(14) 0.44660(12) 0.0241(7) Uani 1 1 d . . .
H11 H 0.0984 0.1428 0.4631 0.029 Uiso 1 1 calc R . .
C12 C 0.2239(4) 0.05775(15) 0.38696(13) 0.0302(7) Uani 1 1 d . . .
H12A H 0.1029 0.0555 0.3964 0.036 Uiso 1 1 calc R . .
H12B H 0.2712 0.0109 0.3914 0.036 Uiso 1 1 calc R . .
C13 C 0.2455(4) 0.08102(15) 0.32467(13) 0.0280(7) Uani 1 1 d . . .
H13 H 0.3051 0.0520 0.2984 0.034 Uiso 1 1 calc R . .
C14 C 0.1851(4) 0.14008(14) 0.30466(12) 0.0247(7) Uani 1 1 d . . .
C15 C 0.2176(4) 0.16414(14) 0.24353(12) 0.0264(7) Uani 1 1 d . . .
H15A H 0.1108 0.1660 0.2215 0.032 Uiso 1 1 calc R . .
H15B H 0.2931 0.1312 0.2235 0.032 Uiso 1 1 calc R . .
C16 C 0.4777(4) 0.23230(15) 0.26283(13) 0.0253(7) Uani 1 1 d . . .
H16A H 0.5522 0.2329 0.2282 0.030 Uiso 1 1 calc R . .
H16B H 0.5016 0.1904 0.2861 0.030 Uiso 1 1 calc R . .
C17 C 0.5021(4) 0.29618(15) 0.29930(13) 0.0249(7) Uani 1 1 d . . .
H17A H 0.5211 0.3371 0.2743 0.030 Uiso 1 1 calc R . .
H17B H 0.5981 0.2909 0.3264 0.030 Uiso 1 1 calc R . .
C18 C 0.1699(4) 0.21351(14) 0.39868(11) 0.0201(6) Uani 1 1 d . . .
H18 H 0.0920 0.2477 0.4168 0.024 Uiso 1 1 calc R . .
C19 C 0.0822(4) 0.18923(14) 0.34206(13) 0.0223(7) Uani 1 1 d . . .
H19 H -0.0257 0.1662 0.3527 0.027 Uiso 1 1 calc R . .
C20 C 0.0435(4) 0.25429(15) 0.30685(12) 0.0225(7) Uani 1 1 d . . .
H20A H -0.0286 0.2427 0.2730 0.027 Uiso 1 1 calc R . .
H20B H -0.0170 0.2879 0.3317 0.027 Uiso 1 1 calc R . .
C21 C 0.2063(4) 0.28521(14) 0.28573(12) 0.0215(6) Uani 1 1 d . . .
H21 H 0.1807 0.3282 0.2634 0.026 Uiso 1 1 calc R . .
C22 C 0.3752(4) 0.55292(16) 0.51845(12) 0.0287(7) Uani 1 1 d . . .
H22A H 0.3726 0.6002 0.5335 0.043 Uiso 1 1 calc R . .
H22B H 0.4886 0.5341 0.5227 0.043 Uiso 1 1 calc R . .
H22C H 0.2961 0.5245 0.5406 0.043 Uiso 1 1 calc R . .
C23 C 0.2447(5) 0.56549(16) 0.28522(13) 0.0358(8) Uani 1 1 d . . .
H23A H 0.2344 0.6141 0.2741 0.054 Uiso 1 1 calc R . .
H23B H 0.1396 0.5415 0.2765 0.054 Uiso 1 1 calc R . .
H23C H 0.3363 0.5442 0.2631 0.054 Uiso 1 1 calc R . .
O5 O 0.2774(2) 0.24866(10) 0.12858(8) 0.0235(5) Uani 1 1 d . . .
O6 O 0.3061(2) 0.26815(10) 0.03292(8) 0.0207(4) Uani 1 1 d . . .
O7 O 0.8369(3) 0.23274(10) 0.17564(8) 0.0250(5) Uani 1 1 d . . .
O8 O 0.4997(3) 0.41896(10) 0.08265(8) 0.0266(5) Uani 1 1 d . . .
O9 O 0.6984(4) 0.59784(12) -0.16669(12) 0.0561(8) Uani 1 1 d . . .
O10 O 0.8350(3) 0.51029(11) -0.20066(9) 0.0351(5) Uani 1 1 d . . .
N3 N 0.6210(3) 0.32237(11) 0.04835(11) 0.0184(5) Uani 1 1 d . . .
H3 H 0.672(4) 0.2995(15) 0.0150(14) 0.033(9) Uiso 1 1 d . . .
N4 N 0.9414(3) 0.21926(13) 0.08503(11) 0.0251(6) Uani 1 1 d . . .
H4A H 1.0450 0.2259 0.0970 0.030 Uiso 1 1 calc R . .
H4B H 0.9210 0.2111 0.0478 0.030 Uiso 1 1 calc R . .
N5 N 0.7527(3) 0.53897(13) -0.16262(12) 0.0306(7) Uani 1 1 d . . .
C24 C 0.3613(3) 0.26597(13) 0.08410(12) 0.0167(6) Uani 1 1 d . . .
C25 C 0.5489(3) 0.28040(14) 0.09476(12) 0.0171(6) Uani 1 1 d . . .
H25 H 0.5616 0.3052 0.1328 0.021 Uiso 1 1 calc R . .
C26 C 0.6410(3) 0.21120(14) 0.09857(12) 0.0177(6) Uani 1 1 d . . .
H26A H 0.5777 0.1794 0.1242 0.021 Uiso 1 1 calc R . .
H26B H 0.6480 0.1902 0.0592 0.021 Uiso 1 1 calc R . .
C27 C 0.8166(4) 0.22153(13) 0.12295(12) 0.0179(6) Uani 1 1 d . . .
C28 C 0.5807(3) 0.38939(14) 0.04440(13) 0.0195(6) Uani 1 1 d . . .
C29 C 0.6370(3) 0.42783(14) -0.00926(12) 0.0193(6) Uani 1 1 d . . .
C30 C 0.5604(4) 0.49094(14) -0.02030(13) 0.0227(6) Uani 1 1 d . . .
H30 H 0.4818 0.5088 0.0070 0.027 Uiso 1 1 calc R . .
C31 C 0.5966(4) 0.52789(15) -0.07001(13) 0.0237(7) Uani 1 1 d . . .
H31 H 0.5431 0.5707 -0.0777 0.028 Uiso 1 1 calc R . .
C32 C 0.7133(4) 0.50088(14) -0.10846(12) 0.0222(6) Uani 1 1 d . . .
C33 C 0.7977(4) 0.43956(14) -0.09819(12) 0.0239(6) Uani 1 1 d . . .
H33 H 0.8801 0.4231 -0.1247 0.029 Uiso 1 1 calc R . .
C34 C 0.7577(4) 0.40312(15) -0.04782(13) 0.0230(7) Uani 1 1 d . . .
H34 H 0.8132 0.3609 -0.0396 0.028 Uiso 1 1 calc R . .
O1W O 0.2999(15) 0.4072(5) 0.1857(5) 0.054(3) Uani 0.727(7) 1 d P A 1
H11W H 0.2142 0.3945 0.1786 0.081 Uiso 0.727(7) 1 d PR A 1
H12W H 0.3669 0.4056 0.1521 0.081 Uiso 0.727(7) 1 d PR A 1
O35 O -0.0018(4) 0.35890(18) 0.1775(2) 0.0624(15) Uani 0.727(7) 1 d P A 1
H35 H -0.0562 0.3165 0.1769 0.094 Uiso 0.727(7) 1 d PR A 1
C35 C -0.1277(7) 0.4039(3) 0.1860(3) 0.061(2) Uani 0.727(7) 1 d P A 1
H35A H -0.2111 0.3836 0.2123 0.091 Uiso 0.727(7) 1 calc PR A 1
H35B H -0.1805 0.4147 0.1483 0.091 Uiso 0.727(7) 1 calc PR A 1
H35C H -0.0833 0.4463 0.2034 0.091 Uiso 0.727(7) 1 calc PR A 1
O351 O 0.300(2) 0.4224(14) 0.1816(13) 0.028(4) Uani 0.273(7) 1 d PU A 2
H351 H 0.3625 0.4068 0.1550 0.042 Uiso 0.273(7) 1 calc PR A 2
C351 C 0.1046(19) 0.4041(8) 0.1664(6) 0.044(4) Uani 0.273(7) 1 d PU A 2
H35D H 0.0886 0.4043 0.1239 0.066 Uiso 0.273(7) 1 calc PR A 2
H35E H 0.0312 0.4388 0.1842 0.066 Uiso 0.273(7) 1 calc PR A 2
H35F H 0.0768 0.3585 0.1820 0.066 Uiso 0.273(7) 1 calc PR A 2
O36 O 0.3219(6) 0.6475(3) 0.14239(19) 0.0429(16) Uani 0.495(6) 1 d P B 1
H36 H 0.2852 0.6686 0.1129 0.064 Uiso 0.495(6) 1 calc PR B 1
O361 O 0.1824(6) 0.5461(2) 0.14890(19) 0.0392(15) Uani 0.505(6) 1 d P B 2
H361 H 0.2046 0.5059 0.1600 0.059 Uiso 0.505(6) 1 calc PR B 2
C36 C 0.3246(5) 0.57763(18) 0.13108(15) 0.0387(8) Uani 1 1 d . . .
H36A H 0.3401 0.5523 0.1678 0.058 Uiso 0.495(6) 1 calc PR B 1
H36B H 0.4173 0.5671 0.1044 0.058 Uiso 0.495(6) 1 calc PR B 1
H36C H 0.2184 0.5638 0.1130 0.058 Uiso 0.495(6) 1 calc PR B 1
H36D H 0.3668 0.5547 0.0958 0.058 Uiso 0.505(6) 1 d PR B 2
H36E H 0.4091 0.5748 0.1621 0.058 Uiso 0.505(6) 1 d PR B 2
H36F H 0.3011 0.6261 0.1223 0.058 Uiso 0.505(6) 1 d PR B 2

loop_
_atom_site_aniso_label
_atom_site_aniso_U_11
_atom_site_aniso_U_22
_atom_site_aniso_U_33
_atom_site_aniso_U_23
_atom_site_aniso_U_13
_atom_site_aniso_U_12
O1 0.0371(12) 0.0182(10) 0.0246(11) 0.0001(8) -0.0021(10) 0.0013(10)
O2 0.0351(12) 0.0191(10) 0.0211(10) -0.0038(8) -0.0040(10) -0.0010(9)
O3 0.0403(13) 0.0173(10) 0.0220(10) 0.0026(9) -0.0040(10) -0.0020(10)
O4 0.0416(13) 0.0278(11) 0.0208(11) -0.0019(9) -0.0006(11) 0.0001(11)
N1 0.0257(13) 0.0163(12) 0.0184(12) 0.0002(9) 0.0017(10) 0.0008(11)
N2 0.0314(14) 0.0199(12) 0.0169(12) 0.0014(10) 0.0029(11) -0.0017(12)
C1 0.0234(15) 0.0228(15) 0.0168(14) -0.0004(12) -0.0016(12) 0.0006(13)
C2 0.0212(15) 0.0204(15) 0.0245(15) -0.0025(12) 0.0013(13) -0.0005(13)
C3 0.0230(15) 0.0155(14) 0.0249(15) 0.0025(11) 0.0015(13) -0.0020(13)
C4 0.0261(15) 0.0204(14) 0.0174(14) 0.0001(11) 0.0004(12) -0.0017(13)
C5 0.0206(15) 0.0183(14) 0.0233(15) -0.0018(11) 0.0030(13) -0.0035(13)
C6 0.0178(15) 0.0188(14) 0.0265(16) 0.0010(12) 0.0023(13) -0.0004(12)
C7 0.0223(15) 0.0164(14) 0.0181(14) 0.0011(11) 0.0029(12) -0.0003(12)
C8 0.0241(15) 0.0146(14) 0.0193(14) 0.0000(11) 0.0004(13) -0.0005(12)
C9 0.0247(17) 0.0241(16) 0.0250(16) 0.0025(13) -0.0033(14) -0.0004(14)
C10 0.0347(18) 0.0265(16) 0.0193(15) 0.0043(12) 0.0002(14) -0.0001(15)
C11 0.0289(16) 0.0202(14) 0.0231(15) 0.0019(12) 0.0046(14) -0.0011(13)
C12 0.043(2) 0.0188(15) 0.0290(17) 0.0007(13) -0.0025(15) -0.0035(15)
C13 0.0378(19) 0.0194(15) 0.0268(17) -0.0029(13) 0.0062(14) -0.0019(14)
C14 0.0280(16) 0.0211(15) 0.0249(16) -0.0020(12) -0.0021(14) -0.0069(14)
C15 0.0389(18) 0.0172(14) 0.0230(15) -0.0035(12) 0.0002(15) -0.0057(14)
C16 0.0278(17) 0.0265(17) 0.0217(15) 0.0009(13) 0.0051(13) -0.0006(14)
C17 0.0288(16) 0.0212(16) 0.0245(16) 0.0017(13) 0.0053(14) -0.0009(14)
C18 0.0246(16) 0.0169(14) 0.0188(14) 0.0010(11) 0.0029(13) -0.0007(12)
C19 0.0234(16) 0.0186(15) 0.0249(16) 0.0002(12) 0.0014(13) -0.0074(12)
C20 0.0246(15) 0.0208(15) 0.0221(15) 0.0001(12) -0.0033(13) 0.0006(13)
C21 0.0276(16) 0.0182(14) 0.0187(14) -0.0015(11) 0.0015(13) 0.0020(13)
C22 0.0342(18) 0.0286(17) 0.0233(16) -0.0021(14) -0.0031(14) -0.0022(15)
C23 0.056(2) 0.0241(17) 0.0270(17) 0.0036(14) -0.0080(16) 0.0042(17)
O5 0.0173(10) 0.0331(12) 0.0200(10) 0.0037(9) 0.0028(8) -0.0034(9)
O6 0.0186(10) 0.0257(10) 0.0177(10) 0.0022(8) -0.0020(8) -0.0032(9)
O7 0.0242(11) 0.0299(11) 0.0210(11) -0.0023(9) -0.0026(9) 0.0017(10)
O8 0.0342(13) 0.0235(11) 0.0221(11) -0.0012(9) 0.0069(10) 0.0029(10)
O9 0.0628(18) 0.0332(14) 0.0723(19) 0.0288(13) 0.0341(16) 0.0137(14)
O10 0.0409(13) 0.0356(13) 0.0289(12) 0.0030(10) 0.0064(11) -0.0020(11)
N3 0.0185(12) 0.0160(12) 0.0206(13) 0.0011(10) 0.0020(11) -0.0018(10)
N4 0.0145(12) 0.0383(15) 0.0225(13) 0.0018(11) -0.0035(11) -0.0005(11)
N5 0.0305(16) 0.0251(15) 0.0362(16) 0.0061(12) 0.0044(13) -0.0035(12)
C24 0.0179(14) 0.0131(13) 0.0190(14) -0.0011(11) -0.0003(12) 0.0001(12)
C25 0.0179(14) 0.0188(14) 0.0148(14) 0.0002(11) 0.0006(11) -0.0009(12)
C26 0.0171(14) 0.0185(14) 0.0176(14) -0.0020(11) 0.0014(12) -0.0004(12)
C27 0.0186(14) 0.0130(14) 0.0220(15) 0.0019(11) -0.0035(13) 0.0029(12)
C28 0.0162(14) 0.0200(15) 0.0224(16) -0.0033(12) -0.0010(13) -0.0013(12)
C29 0.0178(15) 0.0168(14) 0.0233(15) -0.0024(12) -0.0038(12) -0.0049(12)
C30 0.0231(15) 0.0200(15) 0.0249(16) -0.0009(13) 0.0047(13) 0.0003(13)
C31 0.0218(15) 0.0159(14) 0.0333(18) 0.0027(13) 0.0020(14) 0.0006(12)
C32 0.0249(15) 0.0187(14) 0.0230(15) 0.0045(12) 0.0008(13) -0.0051(13)
C33 0.0251(16) 0.0214(15) 0.0250(15) -0.0033(12) 0.0029(13) -0.0002(14)
C34 0.0241(16) 0.0195(14) 0.0255(16) -0.0008(12) 0.0000(13) 0.0007(12)
O1W 0.093(5) 0.039(5) 0.030(3) 0.001(3) 0.018(3) -0.009(3)
O35 0.028(2) 0.036(2) 0.124(4) -0.020(2) -0.002(2) -0.0010(17)
C35 0.051(4) 0.026(3) 0.106(5) -0.001(3) 0.000(4) 0.010(3)
O351 0.019(6) 0.036(9) 0.029(7) 0.000(6) 0.000(5) -0.002(5)
C351 0.059(8) 0.046(7) 0.028(6) 0.006(5) 0.008(6) 0.008(6)
O36 0.047(3) 0.052(3) 0.029(3) -0.008(2) -0.007(2) -0.002(3)
O361 0.033(3) 0.047(3) 0.038(3) -0.002(2) 0.002(2) 0.002(2)
C36 0.039(2) 0.041(2) 0.0367(19) 0.0001(16) -0.0018(17) -0.0043(18)

loop_
_atom_type_symbol
_atom_type_description
_atom_type_scat_dispersion_real
_atom_type_scat_dispersion_imag
_atom_type_scat_source
C C 0.0033 0.0000 'International Tables Vol C Tables 4.2.6.8 and 6.1.1.4'
H H 0.0000 0.0000 'International Tables Vol C Tables 4.2.6.8 and 6.1.1.4'
N N 0.0061 0.0000 'International Tables Vol C Tables 4.2.6.8 and 6.1.1.4'
O O 0.0106 0.0000 'International Tables Vol C Tables 4.2.6.8 and 6.1.1.4'

loop_
_geom_angle_atom_site_label_1
_geom_angle_atom_site_label_2
_geom_angle_atom_site_label_3
_geom_angle
_geom_angle_site_symmetry_1
_geom_angle_site_symmetry_3
_geom_angle_publ_flag
C11 O1 C12 114.8(2) . . ?
C2 O2 C22 118.0(2) . . ?
C3 O3 C23 116.0(2) . . ?
C9 N1 C6 125.2(2) . . ?
C9 N1 C8 118.1(2) . . ?
C6 N1 C8 109.2(2) . . ?
C15 N2 C16 112.7(2) . . ?
C15 N2 C21 113.2(2) . . ?
C16 N2 C21 107.2(2) . . ?
C15 N2 H24 107.9 . . ?
C16 N2 H24 107.9 . . ?
C21 N2 H24 107.9 . . ?
C6 C1 C2 117.6(3) . . ?
C6 C1 H1 121.2 . . ?
C2 C1 H1 121.2 . . ?
O2 C2 C1 123.9(2) . . ?
O2 C2 C3 114.8(2) . . ?
C1 C2 C3 121.3(3) . . ?
O3 C3 C4 124.0(2) . . ?
O3 C3 C2 115.9(2) . . ?
C4 C3 C2 120.1(3) . . ?
C5 C4 C3 118.9(2) . . ?
C5 C4 H4 120.6 . . ?
C3 C4 H4 120.6 . . ?
C6 C5 C4 120.1(2) . . ?
C6 C5 C7 111.4(2) . . ?
C4 C5 C7 128.2(2) . . ?
C1 C6 C5 122.0(3) . . ?
C1 C6 N1 128.3(3) . . ?
C5 C6 N1 109.6(2) . . ?
C5 C7 C21 115.4(2) . . ?
C5 C7 C17 112.0(2) . . ?
C21 C7 C17 101.7(2) . . ?
C5 C7 C8 102.5(2) . . ?
C21 C7 C8 114.6(2) . . ?
C17 C7 C8 111.0(2) . . ?
N1 C8 C18 105.7(2) . . ?
N1 C8 C7 105.1(2) . . ?
C18 C8 C7 117.0(2) . . ?
N1 C8 H8 109.6 . . ?
C18 C8 H8 109.6 . . ?
C7 C8 H8 109.6 . . ?
O4 C9 N1 122.8(3) . . ?
O4 C9 C10 122.5(2) . . ?
N1 C9 C10 114.6(3) . . ?
C9 C10 C11 115.3(2) . . ?
C9 C10 H10A 108.5 . . ?
C11 C10 H10A 108.5 . . ?
C9 C10 H10B 108.5 . . ?
C11 C10 H10B 108.5 . . ?
H10A C10 H10B 107.5 . . ?
O1 C11 C18 113.9(2) . . ?
O1 C11 C10 104.6(2) . . ?
C18 C11 C10 109.3(2) . . ?
O1 C11 H11 109.6 . . ?
C18 C11 H11 109.6 . . ?
C10 C11 H11 109.6 . . ?
O1 C12 C13 111.6(2) . . ?
O1 C12 H12A 109.3 . . ?
C13 C12 H12A 109.3 . . ?
O1 C12 H12B 109.3 . . ?
C13 C12 H12B 109.3 . . ?
H12A C12 H12B 108.0 . . ?
C14 C13 C12 123.0(3) . . ?
C14 C13 H13 118.5 . . ?
C12 C13 H13 118.5 . . ?
C13 C14 C15 122.0(3) . . ?
C13 C14 C19 123.0(3) . . ?
C15 C14 C19 115.0(2) . . ?
C14 C15 N2 110.0(2) . . ?
C14 C15 H15A 109.7 . . ?
N2 C15 H15A 109.7 . . ?
C14 C15 H15B 109.7 . . ?
N2 C15 H15B 109.7 . . ?
H15A C15 H15B 108.2 . . ?
N2 C16 C17 104.9(2) . . ?
N2 C16 H16A 110.8 . . ?
C17 C16 H16A 110.8 . . ?
N2 C16 H16B 110.8 . . ?
C17 C16 H16B 110.8 . . ?
H16A C16 H16B 108.8 . . ?
C16 C17 C7 103.4(2) . . ?
C16 C17 H17A 111.1 . . ?
C7 C17 H17A 111.1 . . ?
C16 C17 H17B 111.1 . . ?
C7 C17 H17B 111.1 . . ?
H17A C17 H17B 109.1 . . ?
C8 C18 C11 107.4(2) . . ?
C8 C18 C19 113.0(2) . . ?
C11 C18 C19 118.6(2) . . ?
C8 C18 H18 105.6 . . ?
C11 C18 H18 105.6 . . ?
C19 C18 H18 105.6 . . ?
C14 C19 C20 109.3(2) . . ?
C14 C19 C18 114.7(2) . . ?
C20 C19 C18 106.3(2) . . ?
C14 C19 H19 108.8 . . ?
C20 C19 H19 108.8 . . ?
C18 C19 H19 108.8 . . ?
C21 C20 C19 108.8(2) . . ?
C21 C20 H20A 109.9 . . ?
C19 C20 H20A 109.9 . . ?
C21 C20 H20B 109.9 . . ?
C19 C20 H20B 109.9 . . ?
H20A C20 H20B 108.3 . . ?
C20 C21 C7 115.8(2) . . ?
C20 C21 N2 110.0(2) . . ?
C7 C21 N2 105.0(2) . . ?
C20 C21 H21 108.6 . . ?
C7 C21 H21 108.6 . . ?
N2 C21 H21 108.6 . . ?
O2 C22 H22A 109.5 . . ?
O2 C22 H22B 109.5 . . ?
H22A C22 H22B 109.5 . . ?
O2 C22 H22C 109.5 . . ?
H22A C22 H22C 109.5 . . ?
H22B C22 H22C 109.5 . . ?
O3 C23 H23A 109.5 . . ?
O3 C23 H23B 109.5 . . ?
H23A C23 H23B 109.5 . . ?
O3 C23 H23C 109.5 . . ?
H23A C23 H23C 109.5 . . ?
H23B C23 H23C 109.5 . . ?
C28 N3 C25 119.7(2) . . ?
C28 N3 H3 119.4(18) . . ?
C25 N3 H3 118.7(18) . . ?
C27 N4 H4A 120.0 . . ?
C27 N4 H4B 120.0 . . ?
H4A N4 H4B 120.0 . . ?
O10 N5 O9 124.1(3) . . ?
O10 N5 C32 118.8(2) . . ?
O9 N5 C32 117.1(3) . . ?
O6 C24 O5 125.1(3) . . ?
O6 C24 C25 118.9(2) . . ?
O5 C24 C25 115.8(2) . . ?
N3 C25 C26 110.0(2) . . ?
N3 C25 C24 111.7(2) . . ?
C26 C25 C24 108.4(2) . . ?
N3 C25 H25 108.9 . . ?
C26 C25 H25 108.9 . . ?
C24 C25 H25 108.9 . . ?
C27 C26 C25 110.3(2) . . ?
C27 C26 H26A 109.6 . . ?
C25 C26 H26A 109.6 . . ?
C27 C26 H26B 109.6 . . ?
C25 C26 H26B 109.6 . . ?
H26A C26 H26B 108.1 . . ?
O7 C27 N4 123.2(3) . . ?
O7 C27 C26 120.1(3) . . ?
N4 C27 C26 116.7(2) . . ?
O8 C28 N3 122.0(3) . . ?
O8 C28 C29 120.3(2) . . ?
N3 C28 C29 117.6(3) . . ?
C34 C29 C30 119.5(3) . . ?
C34 C29 C28 123.5(3) . . ?
C30 C29 C28 117.0(3) . . ?
C31 C30 C29 121.1(3) . . ?
C31 C30 H30 119.4 . . ?
C29 C30 H30 119.4 . . ?
C30 C31 C32 118.0(3) . . ?
C30 C31 H31 121.0 . . ?
C32 C31 H31 121.0 . . ?
C31 C32 C33 123.0(3) . . ?
C31 C32 N5 119.1(3) . . ?
C33 C32 N5 117.9(3) . . ?
C32 C33 C34 117.7(3) . . ?
C32 C33 H33 121.1 . . ?
C34 C33 H33 121.1 . . ?
C33 C34 C29 120.6(3) . . ?
C33 C34 H34 119.7 . . ?
C29 C34 H34 119.7 . . ?
H11W O1W H12W 109.5 . . ?
C35 O35 H35 103.2 . . ?
O35 C35 H35A 109.5 . . ?
O35 C35 H35B 109.5 . . ?
H35A C35 H35B 109.5 . . ?
O35 C35 H35C 109.5 . . ?
H35A C35 H35C 109.5 . . ?
H35B C35 H35C 109.5 . . ?
C351 O351 H11W 26.3 . . ?
C351 O351 H12W 108.7 . . ?
H11W O351 H12W 100.2 . . ?
C351 O351 H351 109.5 . . ?
H11W O351 H351 100.7 . . ?
H12W O351 H351 1.0 . . ?
O351 C351 H11W 24.5 . . ?
O351 C351 H35D 109.5 . . ?
H11W C351 H35D 114.6 . . ?
O351 C351 H35E 109.5 . . ?
H11W C351 H35E 124.8 . . ?
H35D C351 H35E 109.5 . . ?
O351 C351 H35F 109.5 . . ?
H11W C351 H35F 85.5 . . ?
H35D C351 H35F 109.5 . . ?
H35E C351 H35F 109.5 . . ?
C36 O36 H36 109.5 . . ?
C36 O36 H36F 40.0 . . ?
H36 O36 H36F 69.6 . . ?
C36 O361 H361 109.5 . . ?
O361 C36 O36 112.0(4) . . ?
O361 C36 H36A 67.8 . . ?
O36 C36 H36A 109.5 . . ?
O361 C36 H36B 136.6 . . ?
O36 C36 H36B 109.5 . . ?
H36A C36 H36B 109.5 . . ?
O361 C36 H36C 43.7 . . ?
O36 C36 H36C 109.5 . . ?
H36A C36 H36C 109.5 . . ?
H36B C36 H36C 109.5 . . ?
O361 C36 H36D 109.3 . . ?
O36 C36 H36D 127.3 . . ?
H36A C36 H36D 115.6 . . ?
H36B C36 H36D 30.1 . . ?
H36C C36 H36D 80.0 . . ?
O361 C36 H36E 109.6 . . ?
O36 C36 H36E 86.0 . . ?
H36A C36 H36E 42.8 . . ?
H36B C36 H36E 85.4 . . ?
H36C C36 H36E 152.2 . . ?
H36D C36 H36E 109.5 . . ?
O361 C36 H36F 109.6 . . ?
O36 C36 H36F 24.9 . . ?
H36A C36 H36F 132.9 . . ?
H36B C36 H36F 102.5 . . ?
H36C C36 H36F 90.6 . . ?
H36D C36 H36F 109.5 . . ?
H36E C36 H36F 109.5 . . ?

loop_
_geom_bond_atom_site_label_1
_geom_bond_atom_site_label_2
_geom_bond_distance
_geom_bond_site_symmetry_2
_geom_bond_publ_flag
O1 C11 1.422(3) . ?
O1 C12 1.447(3) . ?
O2 C2 1.377(3) . ?
O2 C22 1.432(3) . ?
O3 C3 1.372(3) . ?
O3 C23 1.436(3) . ?
O4 C9 1.230(3) . ?
N1 C9 1.362(4) . ?
N1 C6 1.431(3) . ?
N1 C8 1.494(3) . ?
N2 C15 1.500(4) . ?
N2 C16 1.504(4) . ?
N2 C21 1.544(3) . ?
N2 H24 0.9300 . ?
C1 C6 1.385(4) . ?
C1 C2 1.390(4) . ?
C1 H1 0.9500 . ?
C2 C3 1.400(4) . ?
C3 C4 1.393(4) . ?
C4 C5 1.390(4) . ?
C4 H4 0.9500 . ?
C5 C6 1.389(4) . ?
C5 C7 1.510(4) . ?
C7 C21 1.533(4) . ?
C7 C17 1.548(4) . ?
C7 C8 1.559(4) . ?
C8 C18 1.530(4) . ?
C8 H8 1.0000 . ?
C9 C10 1.516(4) . ?
C10 C11 1.544(4) . ?
C10 H10A 0.9900 . ?
C10 H10B 0.9900 . ?
C11 C18 1.533(4) . ?
C11 H11 1.0000 . ?
C12 C13 1.503(4) . ?
C12 H12A 0.9900 . ?
C12 H12B 0.9900 . ?
C13 C14 1.324(4) . ?
C13 H13 0.9500 . ?
C14 C15 1.496(4) . ?
C14 C19 1.521(4) . ?
C15 H15A 0.9900 . ?
C15 H15B 0.9900 . ?
C16 C17 1.506(4) . ?
C16 H16A 0.9900 . ?
C16 H16B 0.9900 . ?
C17 H17A 0.9900 . ?
C17 H17B 0.9900 . ?
C18 C19 1.545(4) . ?
C18 H18 1.0000 . ?
C19 C20 1.529(4) . ?
C19 H19 1.0000 . ?
C20 C21 1.511(4) . ?
C20 H20A 0.9900 . ?
C20 H20B 0.9900 . ?
C21 H21 1.0000 . ?
C22 H22A 0.9800 . ?
C22 H22B 0.9800 . ?
C22 H22C 0.9800 . ?
C23 H23A 0.9800 . ?
C23 H23B 0.9800 . ?
C23 H23C 0.9800 . ?
O5 C24 1.263(3) . ?
O6 C24 1.250(3) . ?
O7 C27 1.234(3) . ?
O8 C28 1.230(3) . ?
O9 N5 1.225(3) . ?
O10 N5 1.224(3) . ?
N3 C28 1.343(3) . ?
N3 C25 1.456(3) . ?
N3 H3 0.97(3) . ?
N4 C27 1.321(4) . ?
N4 H4A 0.8800 . ?
N4 H4B 0.8800 . ?
N5 C32 1.475(4) . ?
C24 C25 1.542(4) . ?
C25 C26 1.533(4) . ?
C25 H25 1.0000 . ?
C26 C27 1.521(4) . ?
C26 H26A 0.9900 . ?
C26 H26B 0.9900 . ?
C28 C29 1.504(4) . ?
C29 C34 1.391(4) . ?
C29 C30 1.392(4) . ?
C30 C31 1.374(4) . ?
C30 H30 0.9500 . ?
C31 C32 1.384(4) . ?
C31 H31 0.9500 . ?
C32 C33 1.387(4) . ?
C33 C34 1.388(4) . ?
C33 H33 0.9500 . ?
C34 H34 0.9500 . ?
O1W H11W 0.7450 . ?
O1W H12W 0.9358 . ?
O35 C35 1.346(6) . ?
O35 H35 0.9300 . ?
C35 H35A 0.9800 . ?
C35 H35B 0.9800 . ?
C35 H35C 0.9800 . ?
O351 C351 1.64(3) . ?
O351 H11W 0.8763 . ?
O351 H12W 0.9176 . ?
O351 H351 0.8400 . ?
C351 H11W 0.9372 . ?
C351 H35D 0.9800 . ?
C351 H35E 0.9800 . ?
C351 H35F 0.9800 . ?
O36 C36 1.381(6) . ?
O36 H36 0.8400 . ?
O36 H36F 0.6415 . ?
O361 C36 1.352(6) . ?
O361 H361 0.8400 . ?
C36 H36A 0.9800 . ?
C36 H36B 0.9800 . ?
C36 H36C 0.9800 . ?
C36 H36D 0.9798 . ?
C36 H36E 0.9802 . ?
C36 H36F 0.9799 . ?

loop_
_geom_hbond_atom_site_label_D
_geom_hbond_atom_site_label_H
_geom_hbond_atom_site_label_A
_geom_hbond_distance_DH
_geom_hbond_distance_HA
_geom_hbond_distance_DA
_geom_hbond_angle_DHA
_geom_hbond_site_symmetry_A
N2 H24 O5 0.93 1.79 2.670(3) 155.9 .
N3 H3 O6 0.97(3) 2.02(3) 2.952(3) 161(3) 4
N4 H4A O5 0.88 2.04 2.916(3) 175.0 1_655
N4 H4B O6 0.88 2.10 2.914(3) 153.6 4
O1W H11W O35 0.75 1.86 2.590(12) 168.0 .
O1W H12W O8 0.94 1.93 2.853(12) 170.2 .
O35 H35 O7 0.93 1.84 2.766(4) 179.9 1_455
O351 H351 O8 0.84 2.00 2.77(3) 151.6 .
O36 H36 O4 0.84 1.93 2.750(5) 163.8 2_564
O361 H361 O351 0.84 1.86 2.69(3) 167.9 .

loop_
_geom_torsion_atom_site_label_1
_geom_torsion_atom_site_label_2
_geom_torsion_atom_site_label_3
_geom_torsion_atom_site_label_4
_geom_torsion
_geom_torsion_site_symmetry_1
_geom_torsion_site_symmetry_2
_geom_torsion_site_symmetry_3
_geom_torsion_site_symmetry_4
_geom_torsion_publ_flag
C22 O2 C2 C1 7.7(4) . . . . ?
C22 O2 C2 C3 -172.7(3) . . . . ?
C6 C1 C2 O2 -179.7(3) . . . . ?
C6 C1 C2 C3 0.7(4) . . . . ?
C23 O3 C3 C4 3.2(4) . . . . ?
C23 O3 C3 C2 -177.2(3) . . . . ?
O2 C2 C3 O3 -0.4(4) . . . . ?
C1 C2 C3 O3 179.2(3) . . . . ?
O2 C2 C3 C4 179.1(3) . . . . ?
C1 C2 C3 C4 -1.2(5) . . . . ?
O3 C3 C4 C5 -180.0(3) . . . . ?
C2 C3 C4 C5 0.5(5) . . . . ?
C3 C4 C5 C6 0.8(5) . . . . ?
C3 C4 C5 C7 -172.3(3) . . . . ?
C2 C1 C6 C5 0.6(4) . . . . ?
C2 C1 C6 N1 178.5(3) . . . . ?
C4 C5 C6 C1 -1.3(5) . . . . ?
C7 C5 C6 C1 172.8(3) . . . . ?
C4 C5 C6 N1 -179.5(3) . . . . ?
C7 C5 C6 N1 -5.4(3) . . . . ?
C9 N1 C6 C1 28.1(5) . . . . ?
C8 N1 C6 C1 177.2(3) . . . . ?
C9 N1 C6 C5 -153.8(3) . . . . ?
C8 N1 C6 C5 -4.7(3) . . . . ?
C6 C5 C7 C21 137.8(3) . . . . ?
C4 C5 C7 C21 -48.6(4) . . . . ?
C6 C5 C7 C17 -106.4(3) . . . . ?
C4 C5 C7 C17 67.1(4) . . . . ?
C6 C5 C7 C8 12.6(3) . . . . ?
C4 C5 C7 C8 -173.9(3) . . . . ?
C9 N1 C8 C18 39.5(3) . . . . ?
C6 N1 C8 C18 -112.0(2) . . . . ?
C9 N1 C8 C7 163.9(2) . . . . ?
C6 N1 C8 C7 12.3(3) . . . . ?
C5 C7 C8 N1 -14.5(3) . . . . ?
C21 C7 C8 N1 -140.2(2) . . . . ?
C17 C7 C8 N1 105.3(3) . . . . ?
C5 C7 C8 C18 102.4(3) . . . . ?
C21 C7 C8 C18 -23.4(3) . . . . ?
C17 C7 C8 C18 -137.9(2) . . . . ?
C6 N1 C9 O4 -17.5(5) . . . . ?
C8 N1 C9 O4 -164.1(3) . . . . ?
C6 N1 C9 C10 165.2(3) . . . . ?
C8 N1 C9 C10 18.6(4) . . . . ?
O4 C9 C10 C11 135.3(3) . . . . ?
N1 C9 C10 C11 -47.4(4) . . . . ?
C12 O1 C11 C18 -69.1(3) . . . . ?
C12 O1 C11 C10 171.6(2) . . . . ?
C9 C10 C11 O1 135.0(3) . . . . ?
C9 C10 C11 C18 12.7(4) . . . . ?
C11 O1 C12 C13 87.9(3) . . . . ?
O1 C12 C13 C14 -63.2(4) . . . . ?
C12 C13 C14 C15 176.0(3) . . . . ?
C12 C13 C14 C19 -2.3(5) . . . . ?
C13 C14 C15 N2 -124.0(3) . . . . ?
C19 C14 C15 N2 54.5(3) . . . . ?
C16 N2 C15 C14 74.5(3) . . . . ?
C21 N2 C15 C14 -47.4(3) . . . . ?
C15 N2 C16 C17 -142.8(2) . . . . ?
C21 N2 C16 C17 -17.6(3) . . . . ?
N2 C16 C17 C7 37.2(3) . . . . ?
C5 C7 C17 C16 -166.0(2) . . . . ?
C21 C7 C17 C16 -42.3(3) . . . . ?
C8 C7 C17 C16 80.1(3) . . . . ?
N1 C8 C18 C11 -72.5(3) . . . . ?
C7 C8 C18 C11 171.0(2) . . . . ?
N1 C8 C18 C19 154.8(2) . . . . ?
C7 C8 C18 C19 38.3(3) . . . . ?
O1 C11 C18 C8 -72.2(3) . . . . ?
C10 C11 C18 C8 44.3(3) . . . . ?
O1 C11 C18 C19 57.4(4) . . . . ?
C10 C11 C18 C19 174.0(2) . . . . ?
C13 C14 C19 C20 176.1(3) . . . . ?
C15 C14 C19 C20 -2.4(3) . . . . ?
C13 C14 C19 C18 56.8(4) . . . . ?
C15 C14 C19 C18 -121.7(3) . . . . ?
C8 C18 C19 C14 60.9(3) . . . . ?
C11 C18 C19 C14 -66.1(3) . . . . ?
C8 C18 C19 C20 -60.0(3) . . . . ?
C11 C18 C19 C20 172.9(3) . . . . ?
C14 C19 C20 C21 -55.9(3) . . . . ?
C18 C19 C20 C21 68.5(3) . . . . ?
C19 C20 C21 C7 -56.5(3) . . . . ?
C19 C20 C21 N2 62.4(3) . . . . ?
C5 C7 C21 C20 -86.0(3) . . . . ?
C17 C7 C21 C20 152.5(2) . . . . ?
C8 C7 C21 C20 32.7(3) . . . . ?
C5 C7 C21 N2 152.4(2) . . . . ?
C17 C7 C21 N2 31.0(3) . . . . ?
C8 C7 C21 N2 -88.8(3) . . . . ?
C15 N2 C21 C20 -9.4(3) . . . . ?
C16 N2 C21 C20 -134.3(2) . . . . ?
C15 N2 C21 C7 115.9(2) . . . . ?
C16 N2 C21 C7 -8.9(3) . . . . ?
C28 N3 C25 C26 -167.7(2) . . . . ?
C28 N3 C25 C24 71.9(3) . . . . ?
O6 C24 C25 N3 24.5(3) . . . . ?
O5 C24 C25 N3 -159.6(2) . . . . ?
O6 C24 C25 C26 -96.9(3) . . . . ?
O5 C24 C25 C26 79.1(3) . . . . ?
N3 C25 C26 C27 70.8(3) . . . . ?
C24 C25 C26 C27 -166.8(2) . . . . ?
C25 C26 C27 O7 75.0(3) . . . . ?
C25 C26 C27 N4 -103.6(3) . . . . ?
C25 N3 C28 O8 8.6(4) . . . . ?
C25 N3 C28 C29 -170.8(2) . . . . ?
O8 C28 C29 C34 165.5(3) . . . . ?
N3 C28 C29 C34 -15.0(4) . . . . ?
O8 C28 C29 C30 -15.4(4) . . . . ?
N3 C28 C29 C30 164.1(3) . . . . ?
C34 C29 C30 C31 2.9(4) . . . . ?
C28 C29 C30 C31 -176.2(3) . . . . ?
C29 C30 C31 C32 -0.9(4) . . . . ?
C30 C31 C32 C33 -1.8(4) . . . . ?
C30 C31 C32 N5 179.1(3) . . . . ?
O10 N5 C32 C31 -168.6(3) . . . . ?
O9 N5 C32 C31 10.7(4) . . . . ?
O10 N5 C32 C33 12.1(4) . . . . ?
O9 N5 C32 C33 -168.5(3) . . . . ?
C31 C32 C33 C34 2.2(4) . . . . ?
N5 C32 C33 C34 -178.6(2) . . . . ?
C32 C33 C34 C29 -0.1(4) . . . . ?
C30 C29 C34 C33 -2.4(4) . . . . ?
C28 C29 C34 C33 176.7(3) . . . . ?
